data_7100738
loop_
_publ_author_name
'Pierre Thuery'

_publ_section_title
;
Uranyl Ion Complexation by Citric and Tricarballylic
Acids: Hydrothermal Synthesis and Structure of Two- and
Three-Dimensional Uranium-Organic Frameworks
;
_journal_name_full 'Chemical Communications'
_journal_paper_doi 10.1039/b516191f
_journal_year 2006
_chemical_formula_sum 'C6 H13 Na O12 U'
_chemical_formula_weight 538.18
_space_group_IT_number 19
_symmetry_cell_setting orthorhombic
_symmetry_space_group_name_Hall 'P 2ac 2ab'
_symmetry_space_group_name_H-M 'P 21 21 21'
_cell_angle_alpha 90.00
_cell_angle_beta 90.00
_cell_angle_gamma 90.00
_cell_formula_units_Z 4
_cell_length_a 7.8259(6)
_cell_length_b 10.0351(5)
_cell_length_c 16.9494(14)
_cell_measurement_temperature 100(2)
_cell_volume 1331.10(16)
_diffrn_ambient_temperature 100(2)
_exptl_crystal_density_diffrn 2.686
_refine_diff_density_rms 0.342
_cod_database_code 7100738

loop_
_symmetry_equiv_pos_as_xyz
'x, y, z'
'-x+1/2, -y, z+1/2'
'-x, y+1/2, -z+1/2'
'x+1/2, -y+1/2, -z'

loop_
_atom_site_label
_atom_site_type_symbol
_atom_site_fract_x
_atom_site_fract_y
_atom_site_fract_z
_atom_site_U_iso_or_equiv
_atom_site_adp_type
_atom_site_occupancy
_atom_site_symmetry_multiplicity
_atom_site_calc_flag
_atom_site_refinement_flags
_atom_site_disorder_assembly
_atom_site_disorder_group
U U 0.44593(5) 1.01769(4) 0.57038(2) 0.01668(13) Uani 1 1 d . . .
Na Na -0.0514(7) 0.9551(5) 0.6788(3) 0.0341(11) Uani 1 1 d . . .
O1 O 0.2810(9) 1.0027(8) 0.6425(4) 0.0202(16) Uani 1 1 d . . .
O2 O 0.6064(9) 1.0353(9) 0.4980(5) 0.0220(18) Uani 1 1 d . . .
O3 O 0.2369(11) 1.1098(9) 0.4747(5) 0.0216(19) Uani 1 1 d . . .
O4 O 0.2750(12) 0.8924(8) 0.4730(5) 0.0229(19) Uani 1 1 d . . .
O5 O 0.1483(11) 0.6180(8) 0.3489(5) 0.0182(17) Uani 1 1 d . . .
O6 O -0.0346(12) 0.7243(7) 0.4224(5) 0.0240(18) Uani 1 1 d . . .
O7 O -0.0803(12) 1.2366(8) 0.4165(5) 0.0213(18) Uani 1 1 d . . .
O8 O 0.1059(10) 1.3388(8) 0.3416(5) 0.0192(19) Uani 1 1 d . . .
O9 O 0.0396(14) 0.7724(9) 0.6006(5) 0.031(2) Uani 1 1 d . . .
O10 O -0.0268(16) 0.8460(11) 0.8033(7) 0.048(3) Uani 1 1 d . . .
O11 O -0.1708(13) 1.0933(11) 0.7795(6) 0.038(2) Uani 1 1 d . . .
O12 O -0.0463(13) 1.1376(9) 0.5874(5) 0.034(2) Uani 1 1 d . . .
C1 C 0.0803(13) 0.9794(10) 0.3752(6) 0.015(2) Uani 1 1 d . . .
H1 H -0.0345 0.9681 0.3973 0.018 Uiso 1 1 calc R . .
C2 C 0.2053(12) 0.9950(11) 0.4443(6) 0.018(2) Uani 1 1 d . . .
C3 C 0.1239(16) 0.8537(13) 0.3290(7) 0.021(3) Uani 1 1 d . . .
H3A H 0.0620 0.8556 0.2794 0.025 Uiso 1 1 calc R . .
H3B H 0.2449 0.8551 0.3166 0.025 Uiso 1 1 calc R . .
C4 C 0.0840(16) 0.7262(12) 0.3701(7) 0.020(3) Uani 1 1 d . . .
C5 C 0.0778(19) 1.1017(11) 0.3233(7) 0.024(3) Uani 1 1 d . . .
H5A H -0.0036 1.0871 0.2811 0.029 Uiso 1 1 calc R . .
H5B H 0.1897 1.1117 0.2994 0.029 Uiso 1 1 calc R . .
C6 C 0.0322(17) 1.2311(11) 0.3647(7) 0.021(3) Uani 1 1 d . . .

loop_
_atom_site_aniso_label
_atom_site_aniso_U_11
_atom_site_aniso_U_22
_atom_site_aniso_U_33
_atom_site_aniso_U_23
_atom_site_aniso_U_13
_atom_site_aniso_U_12
U 0.01998(19) 0.01192(18) 0.01815(19) 0.00113(14) -0.00146(17) -0.00151(15)
Na 0.035(3) 0.038(3) 0.030(2) -0.004(2) -0.002(2) -0.005(3)
O1 0.022(4) 0.018(4) 0.021(4) 0.002(3) 0.001(3) -0.003(3)
O2 0.014(3) 0.026(5) 0.026(4) 0.000(4) 0.003(3) 0.001(3)
O3 0.024(4) 0.017(4) 0.024(4) -0.002(3) -0.001(4) 0.003(3)
O4 0.035(5) 0.017(4) 0.016(4) -0.001(3) -0.004(4) -0.005(4)
O5 0.022(4) 0.015(4) 0.017(4) 0.000(3) 0.009(4) -0.004(3)
O6 0.028(5) 0.018(4) 0.026(4) 0.000(3) 0.009(5) -0.003(3)
O7 0.027(5) 0.022(4) 0.015(4) 0.003(3) 0.005(4) 0.006(3)
O8 0.023(5) 0.013(4) 0.022(4) -0.001(3) -0.001(3) 0.002(3)
O9 0.030(5) 0.035(5) 0.027(4) -0.002(3) 0.001(4) -0.010(5)
O10 0.055(7) 0.046(6) 0.045(6) 0.006(5) 0.007(6) 0.009(6)
O11 0.031(5) 0.052(7) 0.029(5) -0.008(5) -0.007(5) -0.002(5)
O12 0.030(5) 0.041(5) 0.032(5) 0.007(4) -0.002(5) 0.014(5)
C1 0.017(3) 0.012(3) 0.017(3) 0.002(2) 0.002(2) 0.002(3)
C2 0.017(5) 0.017(6) 0.019(5) -0.005(4) -0.004(4) -0.002(4)
C3 0.022(6) 0.031(7) 0.010(5) -0.001(5) -0.003(4) -0.004(5)
C4 0.016(7) 0.023(6) 0.020(6) -0.002(4) -0.006(5) -0.002(5)
C5 0.041(8) 0.015(6) 0.016(5) -0.004(4) 0.002(6) -0.004(6)
C6 0.027(7) 0.022(6) 0.013(5) -0.003(4) -0.011(6) 0.005(5)

loop_
_geom_bond_atom_site_label_1
_geom_bond_atom_site_label_2
_geom_bond_distance
_geom_bond_site_symmetry_2
_geom_bond_publ_flag
U O2 1.765(8) . ?
U O1 1.784(7) . ?
U O8 2.423(8) 4_576 ?
U O6 2.437(7) 4_566 ?
U O4 2.469(8) . ?
U O3 2.482(9) . ?
U O7 2.484(8) 4_576 ?
U O5 2.496(8) 4_566 ?
Na O9 2.371(10) . ?
Na O10 2.386(12) . ?
Na O11 2.390(11) . ?
Na O12 2.399(10) . ?
Na O5 2.506(10) 4_466 ?
Na O1 2.715(9) . ?
O3 C2 1.286(14) . ?
O3 O12 2.939(13) . ?
O4 C2 1.263(14) . ?
O4 O9 3.086(13) . ?
O5 C4 1.249(15) . ?
O5 U 2.496(8) 4_466 ?
O5 Na 2.506(10) 4_566 ?
O6 C4 1.283(16) . ?
O6 U 2.437(7) 4_466 ?
O7 C6 1.245(16) . ?
O7 U 2.484(8) 4_476 ?
O7 O12 3.073(11) . ?
O8 C6 1.285(15) . ?
O8 U 2.423(8) 4_476 ?
O9 O11 2.901(13) 3_546 ?
O9 O4 2.929(13) 4_466 ?
O10 O11 2.755(15) . ?
O10 O12 2.852(14) 3_546 ?
O11 O8 2.781(13) 4_476 ?
O12 O8 2.986(13) 4_476 ?
C1 C5 1.510(15) . ?
C1 C3 1.525(16) . ?
C1 C2 1.534(13) . ?
C3 C4 1.491(17) . ?
C5 C6 1.519(15) . ?
